data_1546977
loop_
_publ_author_name
'Zhou, Min'
'Ma, Hang-Ying'
'Xing, Huan-Huan'
'Li, Ping'
'Li, Gan-Peng'
'Geng, Hui-Chun'
'Hu, Qiu-Fen'
'Yang, Guang-Yu'

_publ_section_title
;
 Biomimetic Synthesis of Macahydantoins A and B from Lepidium meyenii, and
 Structure Revision of Macahydantoin B as a Class of Thiohydantoin with a
 4-Methyl-hexahydropyrrolo[1,2-c]imidazole Skeleton.
;
_journal_issue 18
_journal_name_full 'Organic letters'
_journal_page_first 4952
_journal_page_last 4955
_journal_paper_doi 10.1021/acs.orglett.7b02433
_journal_volume 19
_journal_year 2017
_chemical_absolute_configuration ad
_chemical_formula_moiety 'C14 H16 N2 O S'
_chemical_formula_sum 'C14 H16 N2 O S'
_chemical_formula_weight 260.35
_space_group_crystal_system orthorhombic
_space_group_IT_number 19
_space_group_name_Hall 'P 2ac 2ab'
_space_group_name_H-M_alt 'P 21 21 21'
_symmetry_space_group_name_Hall 'P 2ac 2ab'
_symmetry_space_group_name_H-M 'P 21 21 21'
_atom_sites_solution_hydrogens geom
_atom_sites_solution_primary direct
_atom_sites_solution_secondary difmap
_audit_creation_method SHELXL-2014/7
_cell_angle_alpha 90
_cell_angle_beta 90
_cell_angle_gamma 90
_cell_formula_units_Z 4
_cell_length_a 6.1830(7)
_cell_length_b 11.5573(13)
_cell_length_c 17.814(2)
_cell_measurement_reflns_used 3889
_cell_measurement_temperature 100(2)
_cell_measurement_theta_max 26.85
_cell_measurement_theta_min 2.29
_cell_volume 1273.0(2)
_computing_cell_refinement 'Bruker SAINT'
_computing_data_collection 'Bruker APEX2'
_computing_data_reduction 'Bruker SAINT'
_computing_molecular_graphics 'Bruker SHELXTL'
_computing_publication_material 'Bruker SHELXTL'
_computing_structure_refinement 'SHELXL-2014 (Sheldrick 2014)'
_computing_structure_solution 'SHELXS-97 (Sheldrick 2008)'
_diffrn_ambient_temperature 100(2)
_diffrn_measured_fraction_theta_full 0.998
_diffrn_measured_fraction_theta_max 0.997
_diffrn_measurement_device_type 'Bruker APEX-II CCD'
_diffrn_measurement_method '\f and \w scans'
_diffrn_radiation_type MoK\a
_diffrn_radiation_wavelength 0.71073
_diffrn_reflns_av_R_equivalents 0.0356
_diffrn_reflns_av_unetI/netI 0.0330
_diffrn_reflns_Laue_measured_fraction_full 0.998
_diffrn_reflns_Laue_measured_fraction_max 0.997
_diffrn_reflns_limit_h_max 7
_diffrn_reflns_limit_h_min -8
_diffrn_reflns_limit_k_max 15
_diffrn_reflns_limit_k_min -15
_diffrn_reflns_limit_l_max 23
_diffrn_reflns_limit_l_min -23
_diffrn_reflns_number 12659
_diffrn_reflns_point_group_measured_fraction_full 0.999
_diffrn_reflns_point_group_measured_fraction_max 0.997
_diffrn_reflns_theta_full 25.242
_diffrn_reflns_theta_max 28.146
_diffrn_reflns_theta_min 2.100
_diffrn_source 'fine-focus sealed tube'
_exptl_absorpt_coefficient_mu 0.243
_exptl_absorpt_correction_type multi-scan
_exptl_absorpt_process_details sadabs
_exptl_crystal_colour yellow
_exptl_crystal_density_diffrn 1.358
_exptl_crystal_description prism
_exptl_crystal_F_000 552
_exptl_crystal_size_max 0.460
_exptl_crystal_size_mid 0.230
_exptl_crystal_size_min 0.100
_exptl_transmission_factor_max 0.4310
_exptl_transmission_factor_min 0.3807
_refine_diff_density_max 1.227
_refine_diff_density_min -0.390
_refine_diff_density_rms 0.104
_refine_ls_abs_structure_details
;
 Flack x determined using 1020 quotients [(I+)-(I-)]/[(I+)+(I-)]
 (Parsons, Flack and Wagner, Acta Cryst. B69 (2013) 249-259).
;
_refine_ls_abs_structure_Flack 0.03(3)
_refine_ls_extinction_method none
_refine_ls_goodness_of_fit_ref 1.057
_refine_ls_hydrogen_treatment constr
_refine_ls_matrix_type full
_refine_ls_number_parameters 163
_refine_ls_number_reflns 3118
_refine_ls_number_restraints 0
_refine_ls_restrained_S_all 1.057
_refine_ls_R_factor_all 0.0832
_refine_ls_R_factor_gt 0.0761
_refine_ls_shift/su_max 0.000
_refine_ls_shift/su_mean 0.000
_refine_ls_structure_factor_coef Fsqd
_refine_ls_weighting_details 'w=1/[\s^2^(Fo^2^)+(0.0899P)^2^+2.8812P] where P=(Fo^2^+2Fc^2^)/3'
_refine_ls_weighting_scheme calc
_refine_ls_wR_factor_gt 0.1882
_refine_ls_wR_factor_ref 0.1935
_reflns_Friedel_coverage 0.718
_reflns_Friedel_fraction_full 1.000
_reflns_Friedel_fraction_max 0.998
_reflns_number_gt 2809
_reflns_number_total 3118
_reflns_threshold_expression 'I > 2\s(I)'
_cod_data_source_file ol7b02433_si_002.cif
_cod_data_source_block mo_zm1_0m
_cod_depositor_comments 'Adding full bibliography for 1546977.cif.'
_cod_original_cell_volume 1273.0(3)
_cod_database_code 1546977
_shelx_shelxl_version_number 2014/7
_shelx_space_group_comment
;
The symmetry employed for this shelxl refinement is uniquely defined
by the following loop, which should always be used as a source of
symmetry information in preference to the above space-group names.
They are only intended as comments.
;
_shelx_estimated_absorpt_t_min 0.896
_shelx_estimated_absorpt_t_max 0.976

loop_
_space_group_symop_operation_xyz
'x, y, z'
'x+1/2, -y+1/2, -z'
'-x, y+1/2, -z+1/2'
'-x+1/2, -y, z+1/2'

loop_
_atom_site_label
_atom_site_type_symbol
_atom_site_fract_x
_atom_site_fract_y
_atom_site_fract_z
_atom_site_U_iso_or_equiv
_atom_site_adp_type
_atom_site_occupancy
_atom_site_site_symmetry_order
_atom_site_calc_flag
_atom_site_refinement_flags_posn
_atom_site_refinement_flags_adp
S1 S 0.8397(3) 0.98457(12) 0.20490(7) 0.0330(4) Uani 1 1 d . .
O1 O 0.4825(6) 0.7953(3) -0.00366(19) 0.0256(8) Uani 1 1 d . .
C5 C 0.6557(10) 0.9944(5) 0.0470(3) 0.0309(11) Uani 1 1 d . .
H4 H 0.7619 0.9584 0.0126 0.037 Uiso 1 1 calc R U
H5 H 0.7320 1.0546 0.0764 0.037 Uiso 1 1 calc R U
N2 N 0.5338(8) 0.8249(4) 0.2196(2) 0.0291(10) Uani 1 1 d . .
C1 C 0.1723(11) 1.1722(5) -0.0813(4) 0.0363(13) Uani 1 1 d . .
H1 H 0.0694 1.2148 -0.1096 0.044 Uiso 1 1 calc R U
C2 C 0.1356(10) 1.1506(4) -0.0076(4) 0.0357(13) Uani 1 1 d . .
H17 H 0.0060 1.1773 0.0152 0.043 Uiso 1 1 calc R U
C3 C 0.2860(10) 1.0898(5) 0.0350(3) 0.0301(12) Uani 1 1 d . .
H3 H 0.2583 1.0750 0.0865 0.036 Uiso 1 1 calc R U
C4 C 0.4802(9) 1.0500(4) 0.0019(3) 0.0242(10) Uani 1 1 d . .
N1 N 0.5713(7) 0.9049(4) 0.0990(2) 0.0266(9) Uani 1 1 d . .
C6 C 0.4821(9) 0.8042(4) 0.0644(3) 0.0265(10) Uani 1 1 d . .
C7 C 0.3937(8) 0.7130(5) 0.1172(3) 0.0270(11) Uani 1 1 d . .
H12 H 0.2612 0.6774 0.0947 0.032 Uiso 1 1 calc R U
C8 C 0.5595(10) 0.6179(5) 0.1347(3) 0.0327(12) Uani 1 1 d . .
H8 H 0.6156 0.5866 0.0868 0.039 Uiso 1 1 calc R U
H7 H 0.4850 0.5540 0.1612 0.039 Uiso 1 1 calc R U
C9 C 0.7502(10) 0.6578(5) 0.1824(3) 0.0328(12) Uani 1 1 d . .
H11 H 0.8507 0.7038 0.1511 0.039 Uiso 1 1 calc R U
H2 H 0.8297 0.5895 0.2015 0.039 Uiso 1 1 calc R U
C10 C 0.6436(10) 0.9018(4) 0.1734(3) 0.0288(11) Uani 1 1 d . .
C11 C 0.3336(9) 0.7750(5) 0.1901(3) 0.0305(11) Uani 1 1 d . .
H13 H 0.2260 0.8365 0.1803 0.037 Uiso 1 1 calc R U
H14 H 0.2713 0.7196 0.2266 0.037 Uiso 1 1 calc R U
C12 C 0.6703(11) 0.7334(5) 0.2505(3) 0.0344(12) Uani 1 1 d . .
H10 H 0.5867 0.6853 0.2862 0.041 Uiso 1 1 calc R U
H9 H 0.7952 0.7673 0.2774 0.041 Uiso 1 1 calc R U
C13 C 0.5130(9) 1.0732(4) -0.0739(3) 0.0227(10) Uani 1 1 d . .
H16 H 0.6420 1.0485 -0.0981 0.027 Uiso 1 1 calc R U
C14 C 0.3536(11) 1.1334(4) -0.1145(3) 0.0327(12) Uani 1 1 d . .
H15 H 0.3745 1.1471 -0.1666 0.039 Uiso 1 1 calc R U

loop_
_atom_site_aniso_label
_atom_site_aniso_U_11
_atom_site_aniso_U_22
_atom_site_aniso_U_33
_atom_site_aniso_U_23
_atom_site_aniso_U_13
_atom_site_aniso_U_12
S1 0.0380(7) 0.0342(7) 0.0268(6) -0.0067(5) -0.0046(6) -0.0095(6)
O1 0.0276(19) 0.0281(17) 0.0211(15) 0.0000(14) 0.0007(15) -0.0065(15)
C5 0.032(3) 0.030(3) 0.031(2) 0.007(2) -0.008(2) -0.007(3)
N2 0.030(2) 0.031(2) 0.027(2) 0.0013(18) 0.0024(18) 0.0038(19)
C1 0.038(3) 0.021(2) 0.050(3) -0.002(2) -0.009(3) 0.003(3)
C2 0.030(3) 0.018(2) 0.060(4) -0.010(2) 0.003(3) -0.004(2)
C3 0.044(3) 0.023(2) 0.024(2) -0.0073(19) 0.005(2) -0.014(2)
C4 0.036(3) 0.016(2) 0.020(2) -0.0004(16) -0.002(2) -0.016(2)
N1 0.026(2) 0.025(2) 0.029(2) 0.0041(17) -0.0026(17) -0.0042(18)
C6 0.022(2) 0.025(2) 0.033(2) 0.002(2) 0.001(2) 0.000(2)
C7 0.021(3) 0.027(2) 0.033(3) -0.001(2) -0.002(2) 0.0032(19)
C8 0.030(3) 0.030(3) 0.038(3) -0.003(2) 0.003(2) 0.006(2)
C9 0.027(3) 0.026(3) 0.045(3) -0.002(2) -0.010(2) 0.014(2)
C10 0.037(3) 0.023(2) 0.026(2) -0.0013(18) -0.003(2) 0.003(2)
C11 0.022(2) 0.030(2) 0.040(3) -0.004(2) 0.010(2) 0.005(2)
C12 0.041(3) 0.038(3) 0.024(2) 0.005(2) -0.006(2) -0.003(3)
C13 0.030(3) 0.016(2) 0.022(2) -0.0032(17) 0.003(2) -0.0002(19)
C14 0.043(3) 0.022(2) 0.033(3) 0.0023(19) -0.006(3) -0.004(2)

loop_
_atom_type_symbol
_atom_type_description
_atom_type_scat_dispersion_real
_atom_type_scat_dispersion_imag
_atom_type_scat_source
C C 0.0033 0.0016 'International Tables Vol C Tables 4.2.6.8 and 6.1.1.4'
H H 0.0000 0.0000 'International Tables Vol C Tables 4.2.6.8 and 6.1.1.4'
N N 0.0061 0.0033 'International Tables Vol C Tables 4.2.6.8 and 6.1.1.4'
O O 0.0106 0.0060 'International Tables Vol C Tables 4.2.6.8 and 6.1.1.4'
S S 0.1246 0.1234 'International Tables Vol C Tables 4.2.6.8 and 6.1.1.4'

loop_
_geom_angle_atom_site_label_1
_geom_angle_atom_site_label_2
_geom_angle_atom_site_label_3
_geom_angle
N1 C5 C4 112.3(4)
N1 C5 H4 109.1
C4 C5 H4 109.1
N1 C5 H5 109.1
C4 C5 H5 109.1
H4 C5 H5 107.9
C10 N2 C12 113.9(5)
C10 N2 C11 117.0(4)
C12 N2 C11 109.8(4)
C14 C1 C2 120.3(6)
C14 C1 H1 119.9
C2 C1 H1 119.9
C1 C2 C3 120.6(6)
C1 C2 H17 119.7
C3 C2 H17 119.7
C2 C3 C4 120.3(5)
C2 C3 H3 119.8
C4 C3 H3 119.8
C13 C4 C3 117.7(5)
C13 C4 C5 119.9(5)
C3 C4 C5 122.1(4)
C10 N1 C6 120.7(4)
C10 N1 C5 119.8(4)
C6 N1 C5 115.8(4)
O1 C6 N1 119.9(5)
O1 C6 C7 124.0(5)
N1 C6 C7 116.1(4)
C8 C7 C6 112.5(4)
C8 C7 C11 109.0(4)
C6 C7 C11 106.8(4)
C8 C7 H12 109.5
C6 C7 H12 109.5
C11 C7 H12 109.5
C7 C8 C9 114.4(5)
C7 C8 H8 108.7
C9 C8 H8 108.7
C7 C8 H7 108.7
C9 C8 H7 108.7
H8 C8 H7 107.6
C8 C9 C12 110.8(5)
C8 C9 H11 109.5
C12 C9 H11 109.5
C8 C9 H2 109.5
C12 C9 H2 109.5
H11 C9 H2 108.1
N2 C10 N1 115.0(5)
N2 C10 S1 122.0(4)
N1 C10 S1 123.0(4)
N2 C11 C7 106.5(4)
N2 C11 H13 110.4
C7 C11 H13 110.4
N2 C11 H14 110.4
C7 C11 H14 110.4
H13 C11 H14 108.6
N2 C12 C9 107.0(4)
N2 C12 H10 110.3
C9 C12 H10 110.3
N2 C12 H9 110.3
C9 C12 H9 110.3
H10 C12 H9 108.6
C4 C13 C14 119.5(5)
C4 C13 H16 120.3
C14 C13 H16 120.3
C1 C14 C13 121.6(5)
C1 C14 H15 119.2
C13 C14 H15 119.2

loop_
_geom_bond_atom_site_label_1
_geom_bond_atom_site_label_2
_geom_bond_distance
S1 C10 1.644(6)
O1 C6 1.218(6)
C5 N1 1.482(6)
C5 C4 1.496(7)
C5 H4 0.9900
C5 H5 0.9900
N2 C10 1.389(7)
N2 C12 1.461(7)
N2 C11 1.463(7)
C1 C14 1.344(9)
C1 C2 1.356(9)
C1 H1 0.9500
C2 C3 1.390(9)
C2 H17 0.9500
C3 C4 1.415(8)
C3 H3 0.9500
C4 C13 1.392(6)
N1 C10 1.399(7)
N1 C6 1.427(7)
C6 C7 1.515(7)
C7 C8 1.535(7)
C7 C11 1.530(7)
C7 H12 1.0000
C8 C9 1.525(8)
C8 H8 0.9900
C8 H7 0.9900
C9 C12 1.575(8)
C9 H11 0.9900
C9 H2 0.9900
C11 H13 0.9900
C11 H14 0.9900
C12 H10 0.9900
C12 H9 0.9900
C13 C14 1.407(8)
C13 H16 0.9500
C14 H15 0.9500

loop_
_geom_hbond_atom_site_label_D
_geom_hbond_atom_site_label_H
_geom_hbond_atom_site_label_A
_geom_hbond_distance_DH
_geom_hbond_distance_HA
_geom_hbond_distance_DA
_geom_hbond_angle_DHA
_geom_hbond_site_symmetry_A
C11 H13 S1 0.99 2.97 3.907(6) 158.2 1_455
C9 H2 S1 0.99 2.90 3.804(5) 151.6 3_745
C7 H12 O1 1.00 2.39 3.250(6) 144.0 2_465
C5 H5 S1 0.99 2.52 3.036(5) 112.4 .
C5 H5 S1 0.99 2.52 3.036(5) 112.4 .
C7 H12 O1 1.00 2.39 3.250(6) 144.0 2_465
C9 H2 S1 0.99 2.90 3.804(5) 151.6 3_745
C11 H13 S1 0.99 2.97 3.907(6) 158.2 1_455

loop_
_geom_torsion_atom_site_label_1
_geom_torsion_atom_site_label_2
_geom_torsion_atom_site_label_3
_geom_torsion_atom_site_label_4
_geom_torsion
C14 C1 C2 C3 1.0(8)
C1 C2 C3 C4 0.3(8)
C2 C3 C4 C13 -0.4(7)
C2 C3 C4 C5 174.0(5)
N1 C5 C4 C13 -138.6(5)
N1 C5 C4 C3 47.1(6)
C4 C5 N1 C10 -134.6(5)
C4 C5 N1 C6 66.9(6)
C10 N1 C6 O1 -157.1(5)
C5 N1 C6 O1 1.2(7)
C10 N1 C6 C7 22.2(7)
C5 N1 C6 C7 -179.5(5)
O1 C6 C7 C8 84.5(7)
N1 C6 C7 C8 -94.8(6)
O1 C6 C7 C11 -156.0(5)
N1 C6 C7 C11 24.7(6)
C6 C7 C8 C9 68.9(6)
C11 C7 C8 C9 -49.3(6)
C7 C8 C9 C12 45.5(7)
C12 N2 C10 N1 118.1(5)
C11 N2 C10 N1 -11.8(7)
C12 N2 C10 S1 -63.3(6)
C11 N2 C10 S1 166.9(4)
C6 N1 C10 N2 -30.6(7)
C5 N1 C10 N2 171.9(5)
C6 N1 C10 S1 150.7(4)
C5 N1 C10 S1 -6.8(7)
C10 N2 C11 C7 58.1(6)
C12 N2 C11 C7 -73.6(5)
C8 C7 C11 N2 60.4(5)
C6 C7 C11 N2 -61.4(5)
C10 N2 C12 C9 -64.7(6)
C11 N2 C12 C9 68.6(6)
C8 C9 C12 N2 -52.7(6)
C3 C4 C13 C14 -0.6(7)
C5 C4 C13 C14 -175.2(5)
C2 C1 C14 C13 -2.0(8)
C4 C13 C14 C1 1.9(8)
